data_4075493
loop_
_publ_author_name
'Sharma, Hemant K.'
'Cervantes-Lee, Francisco'
'Pannell, Keith H.'

_publ_section_title
;
 Photochemical Ring-Contraction of a Tetrasilaferracyclohexane of the
 (\h5-C5H4)Fe(CO)2System to Trisilaferracyclopentanes
;
_journal_issue 16
_journal_name_full Organometallics
_journal_page_first 3969
_journal_paper_doi 10.1021/om060320c
_journal_volume 25
_journal_year 2006
_chemical_formula_sum 'C30 H37 Fe O P Si3'
_chemical_formula_weight 584.69
_chemical_name_systematic
; 
 (Eta5-cyclopentadienyl)iron(carbonyl)triphenylphosphine
hexamethyltrisilacyclopentane 
;
_space_group_IT_number 15
_symmetry_cell_setting monoclinic
_symmetry_space_group_name_Hall '-C 2yc'
_symmetry_space_group_name_H-M 'C 1 2/c 1'
_atom_sites_solution_hydrogens geom
_atom_sites_solution_primary direct
_atom_sites_solution_secondary difmap
_audit_creation_method SHELXL-97
_cell_angle_alpha 90.00
_cell_angle_beta 98.188(3)
_cell_angle_gamma 90.00
_cell_formula_units_Z 8
_cell_length_a 13.363(2)
_cell_length_b 14.929(3)
_cell_length_c 31.447(5)
_cell_measurement_reflns_used 85
_cell_measurement_temperature 296(2)
_cell_measurement_theta_max 25
_cell_measurement_theta_min 3
_cell_volume 6209.6(18)
_computing_cell_refinement 'Bruker SMART V5.625, 2001'
_computing_data_collection 'Bruker SMART V5.625, 2001'
_computing_data_reduction 'Bruker SAINT V5.622, 2001'
_computing_molecular_graphics 'Bruker SHELXTL V6.10, 2000'
_computing_publication_material 'Bruker SHELXTL V6.10, 2000'
_computing_structure_refinement 'SHELXL-97 (Sheldrick, 1997)'
_computing_structure_solution 'SHELXS-97 (Sheldrick, 1990)'
_diffrn_ambient_temperature 296(2)
_diffrn_measured_fraction_theta_full 0.996
_diffrn_measured_fraction_theta_max 0.996
_diffrn_measurement_device_type 'Bruker APEX CCD area detector'
_diffrn_measurement_method 'phi and omega scans'
_diffrn_radiation_monochromator graphite
_diffrn_radiation_source 'fine-focus sealed tube'
_diffrn_radiation_type MoK\a
_diffrn_radiation_wavelength 0.71073
_diffrn_reflns_av_R_equivalents 0.0465
_diffrn_reflns_av_sigmaI/netI 0.0327
_diffrn_reflns_limit_h_max 14
_diffrn_reflns_limit_h_min -14
_diffrn_reflns_limit_k_max 16
_diffrn_reflns_limit_k_min -16
_diffrn_reflns_limit_l_max 35
_diffrn_reflns_limit_l_min -34
_diffrn_reflns_number 25325
_diffrn_reflns_theta_full 23.30
_diffrn_reflns_theta_max 23.30
_diffrn_reflns_theta_min 1.31
_exptl_absorpt_coefficient_mu 0.674
_exptl_absorpt_correction_T_max 0.9235
_exptl_absorpt_correction_T_min 0.8770
_exptl_absorpt_correction_type 'Bruker SADABS V2.05'
_exptl_crystal_colour orange
_exptl_crystal_density_diffrn 1.251
_exptl_crystal_density_meas ?
_exptl_crystal_density_method 'not measured'
_exptl_crystal_description prism
_exptl_crystal_F_000 2464
_exptl_crystal_size_max 0.20
_exptl_crystal_size_mid 0.20
_exptl_crystal_size_min 0.12
_refine_diff_density_max 0.719
_refine_diff_density_min -0.207
_refine_diff_density_rms 0.096
_refine_ls_extinction_method none
_refine_ls_goodness_of_fit_ref 1.252
_refine_ls_hydrogen_treatment mixed
_refine_ls_matrix_type full
_refine_ls_number_parameters 331
_refine_ls_number_reflns 4464
_refine_ls_number_restraints 0
_refine_ls_restrained_S_all 1.252
_refine_ls_R_factor_all 0.0827
_refine_ls_R_factor_gt 0.0708
_refine_ls_shift/su_max 0.001
_refine_ls_shift/su_mean 0.000
_refine_ls_structure_factor_coef Fsqd
_refine_ls_weighting_details 'calc w=1/[\s^2^(Fo^2^)+(0.0824P)^2^+3.8156P] where P=(Fo^2^+2Fc^2^)/3'
_refine_ls_weighting_scheme calc
_refine_ls_wR_factor_gt 0.1572
_refine_ls_wR_factor_ref 0.1639
_reflns_number_gt 3828
_reflns_number_total 4464
_reflns_threshold_expression >2sigma(I)
_cod_data_source_file om060320csi20060410_054123.cif
_cod_data_source_block 884hs1m
_cod_depositor_comments
;
The following automatic conversions were performed:

'_exptl_crystal_density_meas' value 'not measured' was changed to '?'
- the value is perceived as not measured.

Automatic conversion script
Id: cif_fix_values 3008 2015-01-20 13:52:24Z robertas 
;
_cod_original_cell_volume 6209.3(18)
_cod_original_sg_symbol_H-M C2/c
_cod_database_code 4075493

loop_
_symmetry_equiv_pos_as_xyz
'x, y, z'
'-x, y, -z+1/2'
'x+1/2, y+1/2, z'
'-x+1/2, y+1/2, -z+1/2'
'-x, -y, -z'
'x, -y, z-1/2'
'-x+1/2, -y+1/2, -z'
'x+1/2, -y+1/2, z-1/2'

loop_
_atom_site_label
_atom_site_type_symbol
_atom_site_fract_x
_atom_site_fract_y
_atom_site_fract_z
_atom_site_U_iso_or_equiv
_atom_site_adp_type
_atom_site_occupancy
_atom_site_symmetry_multiplicity
_atom_site_calc_flag
_atom_site_refinement_flags
Fe Fe 0.92035(4) 0.21808(4) 0.358417(18) 0.0442(2) Uani 1 1 d .
P P 1.03073(8) 0.23246(8) 0.41670(4) 0.0449(3) Uani 1 1 d .
Si1 Si 0.84049(11) 0.35838(9) 0.35762(5) 0.0621(4) Uani 1 1 d .
Si2 Si 0.69213(10) 0.33814(10) 0.30741(5) 0.0644(4) Uani 1 1 d .
Si3 Si 0.71901(10) 0.19812(10) 0.27679(4) 0.0603(4) Uani 1 1 d .
O O 0.7613(3) 0.1563(3) 0.40362(12) 0.0841(12) Uani 1 1 d .
C1 C 0.8576(4) 0.1818(4) 0.29512(14) 0.0573(13) Uani 1 1 d .
C2 C 0.9282(4) 0.2521(4) 0.29419(14) 0.0684(15) Uani 1 1 d .
H2 H 0.9132 0.3112 0.2814 0.082 Uiso 1 1 calc R
C3 C 1.0244(4) 0.2231(5) 0.31411(16) 0.0764(18) Uani 1 1 d .
H3 H 1.0869 0.2583 0.3172 0.092 Uiso 1 1 calc R
C4 C 1.0155(4) 0.1343(5) 0.32726(17) 0.0728(17) Uani 1 1 d .
H4 H 1.0704 0.0966 0.3414 0.087 Uiso 1 1 calc R
C5 C 0.9143(4) 0.1084(4) 0.31588(15) 0.0653(14) Uani 1 1 d .
H5 H 0.8868 0.0491 0.3210 0.078 Uiso 1 1 calc R
C6 C 0.7942(5) 0.4017(5) 0.4079(2) 0.106(2) Uani 1 1 d .
H6A H 0.8511 0.4148 0.4293 0.159 Uiso 1 1 calc R
H6B H 0.7526 0.3571 0.4187 0.159 Uiso 1 1 calc R
H6C H 0.7554 0.4553 0.4012 0.159 Uiso 1 1 calc R
C7 C 0.9104(5) 0.4599(4) 0.3399(3) 0.131(3) Uani 1 1 d .
H7A H 0.8624 0.5046 0.3285 0.196 Uiso 1 1 calc R
H7B H 0.9502 0.4422 0.3182 0.196 Uiso 1 1 calc R
H7C H 0.9539 0.4841 0.3641 0.196 Uiso 1 1 calc R
C8 C 0.5772(4) 0.3348(5) 0.3360(2) 0.111(2) Uani 1 1 d .
H8A H 0.5734 0.3892 0.3519 0.166 Uiso 1 1 calc R
H8B H 0.5823 0.2846 0.3553 0.166 Uiso 1 1 calc R
H8C H 0.5175 0.3288 0.3152 0.166 Uiso 1 1 calc R
C9 C 0.6705(6) 0.4272(5) 0.2648(2) 0.121(3) Uani 1 1 d .
H9A H 0.6074 0.4163 0.2468 0.182 Uiso 1 1 calc R
H9B H 0.7245 0.4259 0.2477 0.182 Uiso 1 1 calc R
H9C H 0.6685 0.4849 0.2781 0.182 Uiso 1 1 calc R
C10 C 0.6445(4) 0.1043(4) 0.2963(2) 0.0835(17) Uani 1 1 d .
H10A H 0.6737 0.0481 0.2898 0.125 Uiso 1 1 calc R
H10B H 0.5758 0.1073 0.2823 0.125 Uiso 1 1 calc R
H10C H 0.6457 0.1095 0.3268 0.125 Uiso 1 1 calc R
C11 C 0.6975(5) 0.1975(5) 0.21640(17) 0.0918(19) Uani 1 1 d .
H11A H 0.7327 0.2470 0.2059 0.138 Uiso 1 1 calc R
H11B H 0.6265 0.2027 0.2064 0.138 Uiso 1 1 calc R
H11C H 0.7224 0.1424 0.2061 0.138 Uiso 1 1 calc R
C12 C 0.8264(4) 0.1835(3) 0.38589(14) 0.0529(12) Uani 1 1 d .
C13 C 1.1504(3) 0.2819(3) 0.40585(14) 0.0494(11) Uani 1 1 d .
C14 C 1.1506(4) 0.3699(4) 0.39297(17) 0.0708(15) Uani 1 1 d .
H14 H 1.0922 0.4042 0.3921 0.085 Uiso 1 1 calc R
C15 C 1.2382(5) 0.4082(4) 0.38121(18) 0.0836(19) Uani 1 1 d .
H15 H 1.2379 0.4678 0.3726 0.100 Uiso 1 1 calc R
C16 C 1.3236(5) 0.3588(5) 0.38237(18) 0.0799(17) Uani 1 1 d .
H16 H 1.3817 0.3845 0.3745 0.096 Uiso 1 1 calc R
C17 C 1.3246(4) 0.2723(5) 0.3949(2) 0.0820(18) Uani 1 1 d .
H17 H 1.3832 0.2385 0.3955 0.098 Uiso 1 1 calc R
C18 C 1.2382(4) 0.2337(4) 0.40694(16) 0.0635(14) Uani 1 1 d .
H18 H 1.2399 0.1742 0.4159 0.076 Uiso 1 1 calc R
C19 C 1.0708(3) 0.1263(3) 0.44400(13) 0.0464(11) Uani 1 1 d .
C20 C 1.1409(3) 0.1264(3) 0.48123(15) 0.0585(13) Uani 1 1 d .
H20 H 1.1679 0.1804 0.4923 0.070 Uiso 1 1 calc R
C21 C 1.1706(4) 0.0477(4) 0.50172(17) 0.0692(15) Uani 1 1 d .
H21 H 1.2176 0.0488 0.5265 0.083 Uiso 1 1 calc R
C22 C 1.1319(4) -0.0318(4) 0.48610(18) 0.0674(15) Uani 1 1 d .
H22 H 1.1539 -0.0851 0.4997 0.081 Uiso 1 1 calc R
C23 C 1.0610(4) -0.0333(3) 0.45053(18) 0.0674(14) Uani 1 1 d .
H23 H 1.0329 -0.0874 0.4402 0.081 Uiso 1 1 calc R
C24 C 1.0308(3) 0.0454(3) 0.42972(15) 0.0554(12) Uani 1 1 d .
H24 H 0.9821 0.0436 0.4054 0.067 Uiso 1 1 calc R
C25 C 1.0024(3) 0.2932(3) 0.46451(14) 0.0488(11) Uani 1 1 d .
C26 C 1.0617(4) 0.3599(4) 0.48508(19) 0.0781(17) Uani 1 1 d .
H26 H 1.1183 0.3797 0.4737 0.094 Uiso 1 1 calc R
C27 C 1.0380(6) 0.3976(5) 0.5225(2) 0.101(2) Uani 1 1 d .
H27 H 1.0793 0.4424 0.5360 0.121 Uiso 1 1 calc R
C28 C 0.9554(6) 0.3706(4) 0.53986(19) 0.0867(19) Uani 1 1 d .
H28 H 0.9400 0.3965 0.5650 0.104 Uiso 1 1 calc R
C29 C 0.8964(5) 0.3056(4) 0.51989(18) 0.0793(16) Uani 1 1 d .
H29 H 0.8394 0.2868 0.5313 0.095 Uiso 1 1 calc R
C30 C 0.9193(4) 0.2668(4) 0.48295(16) 0.0688(15) Uani 1 1 d .
H30 H 0.8779 0.2215 0.4700 0.083 Uiso 1 1 calc R

loop_
_atom_site_aniso_label
_atom_site_aniso_U_11
_atom_site_aniso_U_22
_atom_site_aniso_U_33
_atom_site_aniso_U_23
_atom_site_aniso_U_13
_atom_site_aniso_U_12
Fe 0.0355(4) 0.0584(4) 0.0378(4) -0.0011(3) 0.0018(3) -0.0010(3)
P 0.0397(7) 0.0508(7) 0.0423(7) -0.0004(5) -0.0006(5) -0.0059(5)
Si1 0.0526(9) 0.0540(8) 0.0742(10) 0.0013(7) -0.0102(7) -0.0010(6)
Si2 0.0464(8) 0.0687(9) 0.0736(10) 0.0050(8) -0.0073(7) 0.0013(7)
Si3 0.0496(8) 0.0772(10) 0.0499(8) 0.0023(7) -0.0075(6) -0.0039(7)
O 0.077(3) 0.108(3) 0.072(3) -0.008(2) 0.029(2) -0.035(2)
C1 0.049(3) 0.088(4) 0.032(2) -0.012(2) -0.001(2) 0.001(3)
C2 0.057(3) 0.114(4) 0.032(3) 0.012(3) 0.000(2) -0.005(3)
C3 0.044(3) 0.145(6) 0.042(3) -0.009(3) 0.011(2) -0.006(3)
C4 0.055(3) 0.113(5) 0.050(3) -0.025(3) 0.003(3) 0.027(3)
C5 0.067(3) 0.079(4) 0.047(3) -0.026(3) -0.003(2) 0.016(3)
C6 0.107(5) 0.104(5) 0.098(5) -0.038(4) -0.019(4) 0.042(4)
C7 0.084(5) 0.078(4) 0.213(9) 0.057(5) -0.040(5) -0.022(4)
C8 0.056(4) 0.145(6) 0.133(6) -0.038(5) 0.016(4) -0.005(4)
C9 0.127(6) 0.107(6) 0.115(6) 0.035(5) -0.033(5) 0.007(5)
C10 0.068(4) 0.084(4) 0.094(4) 0.007(3) -0.005(3) -0.016(3)
C11 0.080(4) 0.127(5) 0.060(4) -0.002(3) -0.016(3) 0.000(4)
C12 0.056(3) 0.060(3) 0.041(3) -0.009(2) 0.001(2) -0.003(2)
C13 0.041(3) 0.061(3) 0.043(3) 0.002(2) -0.003(2) -0.009(2)
C14 0.056(3) 0.069(4) 0.082(4) 0.014(3) -0.008(3) -0.015(3)
C15 0.083(5) 0.085(4) 0.077(4) 0.019(3) -0.008(3) -0.041(4)
C16 0.060(4) 0.117(5) 0.061(4) 0.007(3) 0.004(3) -0.030(4)
C17 0.052(3) 0.109(5) 0.087(4) 0.003(4) 0.015(3) -0.005(3)
C18 0.056(3) 0.069(3) 0.067(3) 0.006(3) 0.012(3) -0.008(3)
C19 0.037(2) 0.059(3) 0.043(3) -0.001(2) 0.004(2) -0.003(2)
C20 0.052(3) 0.064(3) 0.054(3) 0.007(2) -0.009(2) -0.014(2)
C21 0.053(3) 0.086(4) 0.062(3) 0.023(3) -0.014(3) -0.006(3)
C22 0.063(3) 0.064(3) 0.074(4) 0.027(3) 0.008(3) 0.008(3)
C23 0.068(3) 0.050(3) 0.081(4) 0.000(3) 0.001(3) 0.000(3)
C24 0.050(3) 0.060(3) 0.053(3) -0.006(2) -0.003(2) -0.002(2)
C25 0.051(3) 0.049(3) 0.044(3) 0.002(2) -0.002(2) -0.002(2)
C26 0.064(4) 0.088(4) 0.080(4) -0.026(3) 0.003(3) -0.019(3)
C27 0.103(5) 0.105(5) 0.092(5) -0.056(4) 0.002(4) -0.025(4)
C28 0.109(5) 0.089(4) 0.062(4) -0.019(3) 0.011(4) 0.015(4)
C29 0.087(4) 0.094(4) 0.060(4) -0.002(3) 0.020(3) -0.001(4)
C30 0.084(4) 0.074(4) 0.051(3) -0.009(3) 0.016(3) -0.024(3)

loop_
_atom_type_symbol
_atom_type_description
_atom_type_scat_dispersion_real
_atom_type_scat_dispersion_imag
_atom_type_scat_source
C C 0.0033 0.0016 'International Tables Vol C Tables 4.2.6.8 and 6.1.1.4'
H H 0.0000 0.0000 'International Tables Vol C Tables 4.2.6.8 and 6.1.1.4'
O O 0.0106 0.0060 'International Tables Vol C Tables 4.2.6.8 and 6.1.1.4'
Si Si 0.0817 0.0704 'International Tables Vol C Tables 4.2.6.8 and 6.1.1.4'
P P 0.1023 0.0942 'International Tables Vol C Tables 4.2.6.8 and 6.1.1.4'
Fe Fe 0.3463 0.8444 'International Tables Vol C Tables 4.2.6.8 and 6.1.1.4'

loop_
_geom_angle_atom_site_label_1
_geom_angle_atom_site_label_2
_geom_angle_atom_site_label_3
_geom_angle
C12 Fe C2 134.7(2)
C12 Fe C3 162.0(2)
C2 Fe C3 39.3(2)
C12 Fe C5 97.0(2)
C2 Fe C5 65.2(2)
C3 Fe C5 65.0(2)
C12 Fe C1 100.2(2)
C2 Fe C1 39.2(2)
C3 Fe C1 66.3(2)
C5 Fe C1 39.73(19)
C12 Fe C4 126.1(3)
C2 Fe C4 65.3(2)
C3 Fe C4 38.6(2)
C5 Fe C4 38.7(2)
C1 Fe C4 66.30(19)
C12 Fe P 93.58(15)
C2 Fe P 131.32(15)
C3 Fe P 96.93(15)
C5 Fe P 124.50(14)
C1 Fe P 160.02(14)
C4 Fe P 93.88(15)
C12 Fe Si1 84.80(17)
C2 Fe Si1 81.91(17)
C3 Fe Si1 107.7(2)
C5 Fe Si1 135.19(15)
C1 Fe Si1 95.71(15)
C4 Fe Si1 145.3(2)
P Fe Si1 99.91(5)
C13 P C25 103.9(2)
C13 P C19 103.2(2)
C25 P C19 97.08(19)
C13 P Fe 112.56(15)
C25 P Fe 122.59(15)
C19 P Fe 114.86(14)
C6 Si1 C7 101.8(4)
C6 Si1 Fe 119.9(2)
C7 Si1 Fe 118.1(2)
C6 Si1 Si2 105.0(2)
C7 Si1 Si2 107.8(2)
Fe Si1 Si2 103.24(7)
C9 Si2 C8 107.8(4)
C9 Si2 Si3 110.7(3)
C8 Si2 Si3 110.7(3)
C9 Si2 Si1 114.4(2)
C8 Si2 Si1 110.3(2)
Si3 Si2 Si1 102.95(7)
C10 Si3 C1 110.5(3)
C10 Si3 C11 108.4(3)
C1 Si3 C11 108.2(3)
C10 Si3 Si2 114.3(2)
C1 Si3 Si2 101.04(17)
C11 Si3 Si2 114.1(2)
C2 C1 C5 105.3(4)
C2 C1 Si3 122.0(4)
C5 C1 Si3 132.3(4)
C2 C1 Fe 69.7(3)
C5 C1 Fe 69.8(2)
Si3 C1 Fe 119.8(2)
C1 C2 C3 109.3(5)
C1 C2 Fe 71.1(3)
C3 C2 Fe 70.6(3)
C4 C3 C2 108.1(5)
C4 C3 Fe 71.2(3)
C2 C3 Fe 70.1(3)
C3 C4 C5 107.8(5)
C3 C4 Fe 70.1(3)
C5 C4 Fe 70.2(3)
C4 C5 C1 109.4(5)
C4 C5 Fe 71.1(3)
C1 C5 Fe 70.5(3)
O C12 Fe 177.0(4)
C18 C13 C14 118.1(5)
C18 C13 P 123.2(4)
C14 C13 P 118.5(4)
C13 C14 C15 120.3(5)
C16 C15 C14 120.3(6)
C17 C16 C15 120.1(5)
C16 C17 C18 120.2(6)
C13 C18 C17 121.0(5)
C24 C19 C20 117.5(4)
C24 C19 P 122.1(3)
C20 C19 P 120.4(3)
C21 C20 C19 120.6(5)
C22 C21 C20 120.6(5)
C21 C22 C23 119.7(5)
C22 C23 C24 120.0(5)
C19 C24 C23 121.5(4)
C26 C25 C30 117.0(5)
C26 C25 P 124.7(4)
C30 C25 P 118.2(3)
C25 C26 C27 120.6(6)
C28 C27 C26 121.2(6)
C29 C28 C27 118.7(6)
C28 C29 C30 120.8(6)
C29 C30 C25 121.7(5)

loop_
_geom_bond_atom_site_label_1
_geom_bond_atom_site_label_2
_geom_bond_distance
Fe C12 1.702(5)
Fe C2 2.100(5)
Fe C3 2.105(5)
Fe C5 2.109(5)
Fe C1 2.118(4)
Fe C4 2.120(5)
Fe P 2.1935(12)
Fe Si1 2.3491(16)
P C13 1.837(4)
P C25 1.841(5)
P C19 1.845(5)
Si1 C6 1.892(6)
Si1 C7 1.905(6)
Si1 Si2 2.371(2)
Si2 C9 1.881(6)
Si2 C8 1.886(6)
Si2 Si3 2.350(2)
Si3 C10 1.872(6)
Si3 C1 1.875(5)
Si3 C11 1.880(6)
O C12 1.171(5)
C1 C2 1.415(7)
C1 C5 1.436(7)
C2 C3 1.415(7)
C3 C4 1.398(8)
C4 C5 1.403(7)
C13 C18 1.373(7)
C13 C14 1.375(7)
C14 C15 1.399(7)
C15 C16 1.354(8)
C16 C17 1.349(8)
C17 C18 1.391(7)
C19 C24 1.370(6)
C19 C20 1.392(6)
C20 C21 1.371(7)
C21 C22 1.359(7)
C22 C23 1.360(7)
C23 C24 1.377(7)
C25 C26 1.375(7)
C25 C30 1.381(7)
C26 C27 1.381(8)
C27 C28 1.361(8)
C28 C29 1.348(8)
C29 C30 1.371(7)
